data_4062699
loop_
_publ_author_name
'Danopoulos, Andreas A.'
'Wright, Joseph A.'
'Motherwell, William B.'
'Ellwood, Simon'

_journal_name_full Organometallics
_journal_paper_doi 10.1021/om049489l
_journal_year 2004
_chemical_formula_moiety 'C36 H44 Co N5'
_chemical_formula_sum 'C36 H44 Co N5'
_chemical_formula_weight 605.69
_space_group_IT_number 2
_space_group_name_Hall '-P 1'
_space_group_name_H-M_alt 'P -1'
_symmetry_cell_setting triclinic
_symmetry_space_group_name_Hall '-P 1'
_symmetry_space_group_name_H-M 'P -1'
_cell_angle_alpha 87.348(3)
_cell_angle_beta 82.073(5)
_cell_angle_gamma 71.898(4)
_cell_formula_units_Z 2
_cell_length_a 8.5799(6)
_cell_length_b 11.7006(10)
_cell_length_c 16.6014(15)
_cell_measurement_temperature 120(2)
_cell_volume 1569.0(2)
_diffrn_ambient_temperature 120(2)
_exptl_crystal_density_diffrn 1.282
_cod_database_code 4062699

loop_
_symmetry_equiv_pos_as_xyz
'x, y, z'
'-x, -y, -z'

loop_
_atom_site_label
_atom_site_type_symbol
_atom_site_fract_x
_atom_site_fract_y
_atom_site_fract_z
_atom_site_U_iso_or_equiv
_atom_site_adp_type
_atom_site_occupancy
_atom_site_symmetry_multiplicity
_atom_site_calc_flag
_atom_site_refinement_flags
_atom_site_disorder_assembly
_atom_site_disorder_group
C1 C 0.0317(5) -0.0991(4) 0.2936(3) 0.0264(10) Uani 1 1 d . . .
C2 C 0.0163(5) -0.2901(4) 0.2847(3) 0.0275(10) Uani 1 1 d . . .
H2 H -0.0076 -0.3567 0.2647 0.033 Uiso 1 1 calc R . .
C3 C 0.0854(6) -0.2896(4) 0.3514(3) 0.0325(11) Uani 1 1 d . . .
H3 H 0.1204 -0.3547 0.3879 0.039 Uiso 1 1 calc R . .
C4 C 0.0803(5) 0.1978(4) 0.3418(3) 0.0253(9) Uani 1 1 d . . .
C5 C 0.1373(6) 0.3627(4) 0.3860(3) 0.0342(11) Uani 1 1 d . . .
H5 H 0.1435 0.4422 0.3880 0.041 Uiso 1 1 calc R . .
C6 C 0.1898(6) 0.2745(4) 0.4393(3) 0.0322(11) Uani 1 1 d . . .
H6 H 0.2408 0.2788 0.4858 0.039 Uiso 1 1 calc R . .
C7 C 0.1537(5) -0.1228(4) 0.4156(3) 0.0272(10) Uani 1 1 d . . .
C8 C 0.2253(5) -0.1765(4) 0.4824(3) 0.0298(10) Uani 1 1 d . . .
H8 H 0.2387 -0.2590 0.4941 0.036 Uiso 1 1 calc R . .
C9 C 0.2782(6) -0.1077(4) 0.5329(3) 0.0333(11) Uani 1 1 d . . .
H9 H 0.3252 -0.1421 0.5803 0.040 Uiso 1 1 calc R . .
C10 C 0.2608(5) 0.0140(4) 0.5122(3) 0.0314(11) Uani 1 1 d . . .
H10 H 0.2992 0.0625 0.5440 0.038 Uiso 1 1 calc R . .
C11 C 0.1866(5) 0.0594(4) 0.4444(2) 0.0249(10) Uani 1 1 d . . .
C12 C -0.2751(6) -0.0882(4) 0.1952(3) 0.0317(11) Uani 1 1 d . . .
C13 C -0.1042(5) -0.1451(4) 0.1794(3) 0.0252(10) Uani 1 1 d . . .
C14 C -0.0214(6) -0.1743(4) 0.1018(3) 0.0310(10) Uani 1 1 d . . .
C15 C -0.1141(6) -0.1466(4) 0.0374(3) 0.0381(12) Uani 1 1 d . . .
H15 H -0.0610 -0.1649 -0.0166 0.046 Uiso 1 1 calc R . .
C16 C -0.2849(6) -0.0919(4) 0.0514(3) 0.0391(12) Uani 1 1 d . . .
H16 H -0.3471 -0.0738 0.0068 0.047 Uiso 1 1 calc R . .
C17 C -0.3642(6) -0.0639(4) 0.1290(3) 0.0370(12) Uani 1 1 d . . .
H17 H -0.4807 -0.0278 0.1376 0.044 Uiso 1 1 calc R . .
C18 C -0.2517(6) 0.5210(4) 0.2161(3) 0.0374(12) Uani 1 1 d . . .
H18 H -0.3677 0.5600 0.2236 0.045 Uiso 1 1 calc R . .
C19 C -0.1580(6) 0.5408(4) 0.1454(3) 0.0374(12) Uani 1 1 d . . .
H19 H -0.2101 0.5930 0.1049 0.045 Uiso 1 1 calc R . .
C20 C 0.0103(6) 0.4853(4) 0.1332(3) 0.0354(11) Uani 1 1 d . . .
H20 H 0.0725 0.4986 0.0838 0.042 Uiso 1 1 calc R . .
C21 C 0.0917(6) 0.4094(4) 0.1927(3) 0.0314(11) Uani 1 1 d . . .
C22 C -0.0069(5) 0.3917(4) 0.2632(3) 0.0277(10) Uani 1 1 d . . .
C23 C -0.1787(6) 0.4448(4) 0.2768(3) 0.0317(11) Uani 1 1 d . . .
C24 C 0.2607(6) -0.1489(5) 0.0976(3) 0.0502(14) Uani 1 1 d . . .
H24A H 0.2405 -0.0876 0.0547 0.075 Uiso 1 1 calc R . .
H24B H 0.3791 -0.1928 0.0930 0.075 Uiso 1 1 calc R . .
H24C H 0.2243 -0.1100 0.1509 0.075 Uiso 1 1 calc R . .
C25 C 0.1647(6) -0.2361(4) 0.0884(3) 0.0365(11) Uani 1 1 d . . .
H25 H 0.1916 -0.2993 0.1314 0.044 Uiso 1 1 calc R . .
C26 C 0.2268(6) -0.2982(5) 0.0057(3) 0.0474(14) Uani 1 1 d . . .
H26A H 0.2193 -0.2373 -0.0374 0.071 Uiso 1 1 calc R . .
H26B H 0.1586 -0.3487 -0.0033 0.071 Uiso 1 1 calc R . .
H26C H 0.3421 -0.3484 0.0049 0.071 Uiso 1 1 calc R . .
C27 C -0.4456(7) -0.1524(5) 0.3123(3) 0.0522(14) Uani 1 1 d . . .
H27A H -0.5253 -0.1565 0.2764 0.078 Uiso 1 1 calc R . .
H27B H -0.5031 -0.1303 0.3672 0.078 Uiso 1 1 calc R . .
H27C H -0.3612 -0.2310 0.3139 0.078 Uiso 1 1 calc R . .
C28 C -0.4885(6) 0.0673(4) 0.2868(3) 0.0452(13) Uani 1 1 d . . .
H28A H -0.4349 0.1263 0.2635 0.068 Uiso 1 1 calc R . .
H28B H -0.5302 0.0862 0.3442 0.068 Uiso 1 1 calc R . .
H28C H -0.5808 0.0702 0.2571 0.068 Uiso 1 1 calc R . .
C29 C -0.3634(5) -0.0582(4) 0.2800(3) 0.0350(11) Uani 1 1 d . . .
H29 H -0.2778 -0.0605 0.3158 0.042 Uiso 1 1 calc R . .
C30 C 0.3723(6) 0.4390(4) 0.1537(3) 0.0428(12) Uani 1 1 d . . .
H30A H 0.3470 0.4734 0.1003 0.064 Uiso 1 1 calc R . .
H30B H 0.4913 0.3976 0.1509 0.064 Uiso 1 1 calc R . .
H30C H 0.3397 0.5034 0.1941 0.064 Uiso 1 1 calc R . .
C31 C 0.2768(5) 0.3490(4) 0.1783(3) 0.0348(11) Uani 1 1 d . . .
H31 H 0.3124 0.3098 0.2304 0.042 Uiso 1 1 calc R . .
C32 C 0.3213(6) 0.2514(5) 0.1141(3) 0.0500(14) Uani 1 1 d . . .
H32A H 0.2669 0.1907 0.1323 0.075 Uiso 1 1 calc R . .
H32B H 0.4414 0.2134 0.1060 0.075 Uiso 1 1 calc R . .
H32C H 0.2843 0.2871 0.0628 0.075 Uiso 1 1 calc R . .
C33 C -0.4476(6) 0.4149(5) 0.3442(3) 0.0476(13) Uani 1 1 d . . .
H33A H -0.5175 0.4936 0.3278 0.071 Uiso 1 1 calc R . .
H33B H -0.4997 0.3900 0.3954 0.071 Uiso 1 1 calc R . .
H33C H -0.4346 0.3556 0.3019 0.071 Uiso 1 1 calc R . .
C34 C -0.2939(7) 0.5174(5) 0.4191(3) 0.0541(15) Uani 1 1 d . . .
H34A H -0.1837 0.5222 0.4244 0.081 Uiso 1 1 calc R . .
H34B H -0.3440 0.4948 0.4716 0.081 Uiso 1 1 calc R . .
H34C H -0.3635 0.5958 0.4020 0.081 Uiso 1 1 calc R . .
C35 C -0.2789(6) 0.4233(4) 0.3558(3) 0.0348(11) Uani 1 1 d . . .
H35 H -0.2157 0.3438 0.3777 0.042 Uiso 1 1 calc R . .
C36 C -0.0661(6) 0.1344(4) 0.2075(3) 0.0347(11) Uani 1 1 d . . .
H36A H -0.1834 0.1768 0.2240 0.052 Uiso 1 1 calc R . .
H36B H -0.0556 0.0713 0.1685 0.052 Uiso 1 1 calc R . .
H36C H -0.0110 0.1914 0.1822 0.052 Uiso 1 1 calc R . .
Co1 Co 0.03682(7) 0.06205(5) 0.30299(4) 0.0267(2) Uani 1 1 d . . .
N1 N -0.0153(4) -0.1760(3) 0.2490(2) 0.0253(8) Uani 1 1 d . . .
N2 N 0.0959(4) -0.1747(3) 0.3568(2) 0.0261(8) Uani 1 1 d . . .
N3 N 0.1334(4) -0.0058(3) 0.3950(2) 0.0238(8) Uani 1 1 d . . .
N4 N 0.1552(4) 0.1761(3) 0.4131(2) 0.0249(8) Uani 1 1 d . . .
N5 N 0.0720(4) 0.3170(3) 0.3270(2) 0.0292(9) Uani 1 1 d . . .

loop_
_atom_site_aniso_label
_atom_site_aniso_U_11
_atom_site_aniso_U_22
_atom_site_aniso_U_33
_atom_site_aniso_U_23
_atom_site_aniso_U_13
_atom_site_aniso_U_12
C1 0.030(2) 0.023(2) 0.027(2) 0.0002(19) -0.0036(19) -0.0088(19)
C2 0.036(3) 0.015(2) 0.031(3) -0.0010(18) -0.001(2) -0.0081(19)
C3 0.044(3) 0.018(2) 0.036(3) 0.003(2) -0.007(2) -0.011(2)
C4 0.029(2) 0.020(2) 0.026(2) 0.0020(18) 0.0014(18) -0.0095(18)
C5 0.047(3) 0.025(3) 0.034(3) -0.005(2) -0.006(2) -0.014(2)
C6 0.044(3) 0.028(3) 0.029(3) -0.006(2) -0.006(2) -0.016(2)
C7 0.033(2) 0.022(2) 0.026(2) -0.0002(19) 0.0012(19) -0.0089(19)
C8 0.039(3) 0.024(2) 0.026(2) 0.0026(19) -0.005(2) -0.009(2)
C9 0.044(3) 0.029(3) 0.027(3) 0.000(2) -0.004(2) -0.012(2)
C10 0.038(3) 0.033(3) 0.024(2) -0.005(2) -0.004(2) -0.011(2)
C11 0.031(2) 0.025(2) 0.022(2) -0.0055(18) -0.0011(19) -0.0128(19)
C12 0.039(3) 0.025(3) 0.034(3) -0.002(2) -0.003(2) -0.013(2)
C13 0.034(3) 0.016(2) 0.029(2) -0.0034(18) -0.005(2) -0.0118(18)
C14 0.043(3) 0.020(2) 0.033(3) 0.0003(19) -0.005(2) -0.013(2)
C15 0.053(3) 0.032(3) 0.032(3) 0.001(2) -0.005(2) -0.018(2)
C16 0.048(3) 0.037(3) 0.034(3) -0.001(2) -0.015(2) -0.010(2)
C17 0.039(3) 0.029(3) 0.042(3) -0.006(2) -0.005(2) -0.007(2)
C18 0.035(3) 0.035(3) 0.042(3) 0.001(2) -0.004(2) -0.011(2)
C19 0.056(3) 0.021(3) 0.039(3) 0.005(2) -0.017(2) -0.013(2)
C20 0.049(3) 0.030(3) 0.028(3) 0.004(2) -0.004(2) -0.015(2)
C21 0.043(3) 0.019(2) 0.032(3) -0.0047(19) 0.000(2) -0.012(2)
C22 0.039(3) 0.015(2) 0.030(3) 0.0029(18) -0.009(2) -0.0089(19)
C23 0.044(3) 0.021(2) 0.036(3) 0.001(2) -0.010(2) -0.016(2)
C24 0.045(3) 0.046(3) 0.061(4) -0.010(3) 0.000(3) -0.018(3)
C25 0.045(3) 0.034(3) 0.029(3) 0.001(2) 0.001(2) -0.013(2)
C26 0.048(3) 0.043(3) 0.042(3) 0.002(3) 0.004(2) -0.007(2)
C27 0.058(4) 0.040(3) 0.050(3) 0.003(3) 0.010(3) -0.011(3)
C28 0.046(3) 0.034(3) 0.052(3) -0.013(3) 0.006(3) -0.010(2)
C29 0.030(3) 0.039(3) 0.033(3) -0.008(2) -0.003(2) -0.005(2)
C30 0.045(3) 0.035(3) 0.048(3) 0.000(2) -0.005(2) -0.013(2)
C31 0.038(3) 0.028(3) 0.037(3) 0.001(2) -0.002(2) -0.009(2)
C32 0.056(3) 0.043(3) 0.050(3) -0.015(3) -0.002(3) -0.015(3)
C33 0.051(3) 0.050(4) 0.044(3) 0.003(3) -0.003(3) -0.022(3)
C34 0.071(4) 0.051(4) 0.043(3) -0.005(3) 0.003(3) -0.027(3)
C35 0.038(3) 0.032(3) 0.037(3) 0.007(2) -0.004(2) -0.015(2)
C36 0.052(3) 0.023(3) 0.035(3) 0.001(2) -0.012(2) -0.017(2)
Co1 0.0362(4) 0.0174(3) 0.0277(4) 0.0003(2) -0.0054(3) -0.0096(3)
N1 0.033(2) 0.0155(18) 0.029(2) -0.0019(15) -0.0043(16) -0.0082(15)
N2 0.034(2) 0.0167(19) 0.028(2) -0.0019(15) -0.0049(16) -0.0081(15)
N3 0.029(2) 0.022(2) 0.0217(19) -0.0032(15) -0.0027(15) -0.0100(15)
N4 0.036(2) 0.0188(19) 0.0222(19) -0.0015(15) -0.0036(16) -0.0113(16)
N5 0.038(2) 0.023(2) 0.027(2) -0.0005(16) -0.0024(17) -0.0100(17)

loop_
_geom_bond_atom_site_label_1
_geom_bond_atom_site_label_2
_geom_bond_distance
_geom_bond_site_symmetry_2
_geom_bond_publ_flag
C1 N1 1.375(5) . ?
C1 N2 1.399(5) . ?
C1 Co1 1.914(4) . ?
C2 C3 1.327(6) . ?
C2 N1 1.397(5) . ?
C2 H2 0.9500 . ?
C3 N2 1.383(5) . ?
C3 H3 0.9500 . ?
C4 N5 1.387(5) . ?
C4 N4 1.400(5) . ?
C4 Co1 1.898(4) . ?
C5 C6 1.336(6) . ?
C5 N5 1.396(5) . ?
C5 H5 0.9500 . ?
C6 N4 1.377(5) . ?
C6 H6 0.9500 . ?
C7 N3 1.358(5) . ?
C7 C8 1.373(6) . ?
C7 N2 1.394(5) . ?
C8 C9 1.396(6) . ?
C8 H8 0.9500 . ?
C9 C10 1.416(6) . ?
C9 H9 0.9500 . ?
C10 C11 1.372(6) . ?
C10 H10 0.9500 . ?
C11 N3 1.357(5) . ?
C11 N4 1.397(5) . ?
C12 C17 1.393(6) . ?
C12 C13 1.402(6) . ?
C12 C29 1.506(6) . ?
C13 C14 1.384(6) . ?
C13 N1 1.443(5) . ?
C14 C15 1.387(6) . ?
C14 C25 1.524(6) . ?
C15 C16 1.396(6) . ?
C15 H15 0.9500 . ?
C16 C17 1.373(6) . ?
C16 H16 0.9500 . ?
C17 H17 0.9500 . ?
C18 C19 1.381(7) . ?
C18 C23 1.395(6) . ?
C18 H18 0.9500 . ?
C19 C20 1.378(6) . ?
C19 H19 0.9500 . ?
C20 C21 1.405(6) . ?
C20 H20 0.9500 . ?
C21 C22 1.393(6) . ?
C21 C31 1.515(6) . ?
C22 C23 1.401(6) . ?
C22 N5 1.445(5) . ?
C23 C35 1.522(6) . ?
C24 C25 1.521(7) . ?
C24 H24A 0.9800 . ?
C24 H24B 0.9800 . ?
C24 H24C 0.9800 . ?
C25 C26 1.532(6) . ?
C25 H25 1.0000 . ?
C26 H26A 0.9800 . ?
C26 H26B 0.9800 . ?
C26 H26C 0.9800 . ?
C27 C29 1.524(7) . ?
C27 H27A 0.9800 . ?
C27 H27B 0.9800 . ?
C27 H27C 0.9800 . ?
C28 C29 1.525(6) . ?
C28 H28A 0.9800 . ?
C28 H28B 0.9800 . ?
C28 H28C 0.9800 . ?
C29 H29 1.0000 . ?
C30 C31 1.533(6) . ?
C30 H30A 0.9800 . ?
C30 H30B 0.9800 . ?
C30 H30C 0.9800 . ?
C31 C32 1.521(6) . ?
C31 H31 1.0000 . ?
C32 H32A 0.9800 . ?
C32 H32B 0.9800 . ?
C32 H32C 0.9800 . ?
C33 C35 1.520(6) . ?
C33 H33A 0.9800 . ?
C33 H33B 0.9800 . ?
C33 H33C 0.9800 . ?
C34 C35 1.521(6) . ?
C34 H34A 0.9800 . ?
C34 H34B 0.9800 . ?
C34 H34C 0.9800 . ?
C35 H35 1.0000 . ?
C36 Co1 1.951(4) . ?
C36 H36A 0.9800 . ?
C36 H36B 0.9800 . ?
C36 H36C 0.9800 . ?
Co1 N3 1.865(3) . ?
